data_2214841
loop_
_publ_author_name
'Hao, Lu-Jiang'
'Yu, Tong-Li'

_publ_section_title
;<i>catena</i>-Poly[[[diaqua(6-carboxypyridine-2-carboxylato)terbium(III)]-\m-pyridine-2,6-dicarboxylato]
 tetrahydrate]
;
_journal_coeditor_code RK2026
_journal_issue 8
_journal_name_full 'Acta Crystallographica Section E'
_journal_page_first m2182
_journal_page_last m2183
_journal_paper_doi 10.1107/S1600536807034629
_journal_volume 63
_journal_year 2007
_chemical_formula_iupac '[Tb (C7 H3 N O4) (C7 H4 N O4) (H2 O)2] , 4H2 O'
_chemical_formula_moiety 'C14 H11 N2 O10 Tb , 4H2 O'
_chemical_formula_sum 'C14 H19 N2 O14 Tb'
_chemical_formula_weight 598.24
_chemical_name_systematic
;
catena-Poly[[[diaqua(6-carboxypyridine-2-carboxylato)terbium(III)]-\m-
pyridine-2,6-dicarboxylato] tetrahydrate]
;
_space_group_IT_number 14
_symmetry_cell_setting monoclinic
_symmetry_space_group_name_Hall '-P 2ybc'
_symmetry_space_group_name_H-M 'P 1 21/c 1'
_atom_sites_solution_hydrogens geom
_atom_sites_solution_primary direct
_atom_sites_solution_secondary difmap
_audit_creation_method SHELXL97
_cell_angle_alpha 90.00
_cell_angle_beta 102.0126(10)
_cell_angle_gamma 90.00
_cell_formula_units_Z 4
_cell_length_a 13.9986(3)
_cell_length_b 11.3819(2)
_cell_length_c 12.8982(2)
_cell_measurement_reflns_used 3499
_cell_measurement_temperature 293(2)
_cell_measurement_theta_max 24.96
_cell_measurement_theta_min 1.47
_cell_volume 2010.08(6)
_computing_cell_refinement 'SAINT-Plus (Bruker, 2001)'
_computing_data_collection 'APEX2 (Bruker, Year?)'
_computing_data_reduction SAINT-Plus
_computing_molecular_graphics 'SHELXTL (Bruker, 2001)'
_computing_publication_material SHELXTL
_computing_structure_refinement 'SHELXL97 (Sheldrick, 1997)'
_computing_structure_solution 'SHELXS97 (Sheldrick, 1997)'
_diffrn_ambient_temperature 293(2)
_diffrn_measured_fraction_theta_full 0.967
_diffrn_measured_fraction_theta_max 0.967
_diffrn_measurement_device_type 'Bruker APEXII CCD area-detector'
_diffrn_measurement_method '\f and \w'
_diffrn_radiation_monochromator graphite
_diffrn_radiation_source 'fine-focus sealed tube'
_diffrn_radiation_type MoK\a
_diffrn_radiation_wavelength 0.71073
_diffrn_reflns_av_R_equivalents 0.0221
_diffrn_reflns_av_sigmaI/netI 0.0258
_diffrn_reflns_limit_h_max 16
_diffrn_reflns_limit_h_min -16
_diffrn_reflns_limit_k_max 13
_diffrn_reflns_limit_k_min -13
_diffrn_reflns_limit_l_max 15
_diffrn_reflns_limit_l_min -7
_diffrn_reflns_number 7168
_diffrn_reflns_theta_full 25.19
_diffrn_reflns_theta_max 25.19
_diffrn_reflns_theta_min 1.49
_exptl_absorpt_coefficient_mu 3.595
_exptl_absorpt_correction_T_max 0.7150
_exptl_absorpt_correction_T_min 0.7150
_exptl_absorpt_correction_type multi-scan
_exptl_absorpt_process_details '(SADABS; Bruker, 2001)'
_exptl_crystal_colour colourless
_exptl_crystal_density_diffrn 1.977
_exptl_crystal_density_method 'not measured'
_exptl_crystal_description cube
_exptl_crystal_F_000 1176
_exptl_crystal_size_max 0.10
_exptl_crystal_size_mid 0.10
_exptl_crystal_size_min 0.10
_refine_diff_density_max 1.202
_refine_diff_density_min -2.000
_refine_ls_extinction_method none
_refine_ls_goodness_of_fit_ref 1.000
_refine_ls_hydrogen_treatment mixed
_refine_ls_matrix_type full
_refine_ls_number_parameters 317
_refine_ls_number_reflns 3499
_refine_ls_number_restraints 189
_refine_ls_restrained_S_all 0.981
_refine_ls_R_factor_all 0.0456
_refine_ls_R_factor_gt 0.0423
_refine_ls_shift/su_max 0.000
_refine_ls_shift/su_mean 0.000
_refine_ls_structure_factor_coef Fsqd
_refine_ls_weighting_details 'calc w = 1/[\s^2^(Fo^2^)+(0.0953P)^2^+13.066P] where P=(Fo^2^+2Fc^2^)/3'
_refine_ls_weighting_scheme calc
_refine_ls_wR_factor_gt 0.1274
_refine_ls_wR_factor_ref 0.1310
_reflns_number_gt 3237
_reflns_number_total 3499
_reflns_threshold_expression I>2\s(I)
_cod_data_source_file rk2026.cif
_cod_data_source_block I
_cod_original_sg_symbol_H-M 'P 21/c'
_cod_database_code 2214841
_cod_database_fobs_code 2214841

loop_
_symmetry_equiv_pos_as_xyz
'x, y, z'
'-x, y+1/2, -z+1/2'
'-x, -y, -z'
'x, -y-1/2, z-1/2'

loop_
_atom_site_type_symbol
_atom_site_label
_atom_site_fract_x
_atom_site_fract_y
_atom_site_fract_z
_atom_site_U_iso_or_equiv
_atom_site_adp_type
_atom_site_calc_flag
_atom_site_refinement_flags
_atom_site_occupancy
C C1 0.5673(6) 0.5764(8) 0.8725(7) 0.0353(9) Uani d U 1
C C2 0.5029(6) 0.6849(8) 0.8698(7) 0.0358(8) Uani d U 1
C C3 0.4056(6) 0.6786(8) 0.8673(7) 0.0363(8) Uani d U 1
H H3 0.3749 0.6062 0.8679 0.044 Uiso calc R 1
C C4 0.3521(7) 0.7840(7) 0.8636(8) 0.0369(8) Uani d U 1
H H4A 0.2852 0.7815 0.8610 0.044 Uiso calc R 1
C C5 0.3989(6) 0.8910(8) 0.8638(7) 0.0364(8) Uani d U 1
H H5 0.3648 0.9614 0.8617 0.044 Uiso calc R 1
C C6 0.4975(6) 0.8894(8) 0.8671(7) 0.0360(8) Uani d U 1
C C7 0.5573(6) 0.9998(8) 0.8682(7) 0.0358(9) Uani d U 1
C C8 0.8806(5) 1.0253(6) 0.8263(5) 0.0179(7) Uani d U 1
C C9 0.8732(5) 1.0388(6) 0.9408(5) 0.0176(6) Uani d U 1
C C10 0.9082(5) 1.1397(6) 1.0001(5) 0.0180(6) Uani d U 1
H H10 0.9344 1.2028 0.9696 0.022 Uiso calc R 1
C C11 0.9018(5) 1.1406(6) 1.1065(5) 0.0182(6) Uani d U 1
H H11 0.9247 1.2050 1.1488 0.022 Uiso calc R 1
C C12 0.8619(5) 1.0469(6) 1.1489(5) 0.0178(6) Uani d U 1
H H12 0.8585 1.0464 1.2201 0.021 Uiso calc R 1
C C13 0.8264(5) 0.9519(6) 1.0829(5) 0.0175(6) Uani d U 1
C C14 0.7743(5) 0.8473(6) 1.1189(5) 0.0173(7) Uani d U 1
H H1W 0.909(4) 0.718(4) 0.987(5) 0.080 Uiso d D 1
H H2W 0.863(3) 0.612(4) 0.952(8) 0.080 Uiso d D 1
H H3W 0.595(6) 0.899(7) 0.672(3) 0.080 Uiso d D 1
H H4W 0.665(8) 0.841(10) 0.629(6) 0.080 Uiso d D 1
H H5W 0.924(8) 0.676(10) 0.190(8) 0.080 Uiso d D 1
H H6W 0.988(9) 0.753(7) 0.158(9) 0.080 Uiso d D 1
H H7W 0.788(10) 0.465(5) 0.888(8) 0.080 Uiso d D 1
H H8W 0.791(12) 0.397(10) 0.977(5) 0.080 Uiso d D 1
H H9W 0.023(10) 0.4869(17) 0.898(8) 0.080 Uiso d D 1
H H10W 0.038(10) 0.589(8) 0.847(5) 0.080 Uiso d D 1
H H11W 0.608(9) 0.300(12) 0.826(4) 0.080 Uiso d D 1
H H12W 0.674(6) 0.238(11) 0.899(9) 0.080 Uiso d D 1
N N1 0.5474(5) 0.7881(5) 0.8674(5) 0.0201(13) Uani d . 1
N N2 0.8315(4) 0.9488(4) 0.9813(4) 0.0111(10) Uani d . 1
O O1 0.5308(4) 0.4780(5) 0.8764(5) 0.0400(15) Uani d . 1
O O2 0.6558(4) 0.5971(4) 0.8704(4) 0.0227(10) Uani d . 1
O O3 0.6432(4) 0.9921(4) 0.8649(4) 0.0257(11) Uani d . 1
O O4 0.5122(5) 1.0991(5) 0.8733(6) 0.0464(16) Uani d . 1
H H4 0.5471 1.1535 0.8619 0.070 Uiso calc R 1
O O5 0.8754(4) 0.6841(5) 0.9368(4) 0.0255(11) Uani d D 1
O O6 0.6333(4) 0.8452(6) 0.6743(4) 0.0372(15) Uani d D 1
O O7 0.8449(4) 0.9295(4) 0.7819(3) 0.0224(10) Uani d . 1
O O8 0.9207(4) 1.1044(5) 0.7853(4) 0.0303(12) Uani d . 1
O O9 0.7268(4) 0.7815(4) 1.0468(4) 0.0175(10) Uani d . 1
O O10 0.7813(4) 0.8336(4) 1.2163(3) 0.0200(10) Uani d . 1
O O11 0.9581(4) 0.6919(5) 0.1491(4) 0.0251(12) Uani d D 1
O O12 0.7991(8) 0.4014(7) 0.9163(9) 0.086(3) Uani d D 1
O O13 0.6236(7) 0.2750(8) 0.8855(10) 0.082(3) Uani d D 1
O O14 0.0299(5) 0.5576(5) 0.9011(4) 0.0338(13) Uani d D 1
Tb Tb1 0.73015(2) 0.79481(3) 0.85156(2) 0.01780(18) Uani d D 1

loop_
_atom_site_aniso_label
_atom_site_aniso_U_11
_atom_site_aniso_U_22
_atom_site_aniso_U_33
_atom_site_aniso_U_12
_atom_site_aniso_U_13
_atom_site_aniso_U_23
C1 0.0230(18) 0.039(2) 0.044(2) 0.0056(14) 0.0088(15) 0.0012(15)
C2 0.0236(17) 0.0396(19) 0.0450(19) 0.0060(13) 0.0087(14) 0.0012(14)
C3 0.0239(17) 0.0399(19) 0.0458(19) 0.0059(13) 0.0087(14) 0.0013(14)
C4 0.0242(17) 0.0403(19) 0.0469(19) 0.0061(13) 0.0086(14) 0.0012(14)
C5 0.0241(17) 0.0399(19) 0.0456(19) 0.0064(13) 0.0086(14) 0.0011(14)
C6 0.0239(17) 0.0396(19) 0.0451(19) 0.0063(13) 0.0087(14) 0.0010(14)
C7 0.0241(18) 0.039(2) 0.045(2) 0.0065(14) 0.0085(15) 0.0007(15)
C8 0.0207(15) 0.0176(14) 0.0149(14) -0.0021(12) 0.0024(12) -0.0008(12)
C9 0.0205(13) 0.0172(13) 0.0146(13) -0.0022(11) 0.0024(10) -0.0009(10)
C10 0.0209(13) 0.0175(13) 0.0149(13) -0.0024(11) 0.0023(10) -0.0009(10)
C11 0.0212(14) 0.0176(13) 0.0150(13) -0.0024(11) 0.0019(10) -0.0011(11)
C12 0.0208(13) 0.0174(13) 0.0146(13) -0.0024(11) 0.0022(10) -0.0009(10)
C13 0.0204(13) 0.0172(13) 0.0145(13) -0.0022(11) 0.0024(10) -0.0008(10)
C14 0.0201(15) 0.0170(14) 0.0142(14) -0.0023(12) 0.0026(12) -0.0006(12)
N1 0.018(3) 0.026(3) 0.015(3) -0.002(2) 0.001(2) -0.001(2)
N2 0.011(2) 0.013(3) 0.010(2) -0.0026(19) 0.0016(18) -0.0017(19)
O1 0.030(3) 0.021(3) 0.065(4) -0.013(2) 0.003(3) 0.002(3)
O2 0.020(2) 0.017(2) 0.031(3) -0.0016(19) 0.004(2) -0.002(2)
O3 0.027(3) 0.017(2) 0.032(3) 0.007(2) 0.002(2) -0.003(2)
O4 0.048(4) 0.029(3) 0.060(4) 0.015(3) 0.008(3) -0.004(3)
O5 0.026(3) 0.035(3) 0.013(2) 0.007(2) -0.002(2) -0.005(2)
O6 0.041(3) 0.056(4) 0.012(2) 0.033(3) 0.000(2) 0.001(2)
O7 0.035(3) 0.022(2) 0.012(2) -0.011(2) 0.010(2) -0.0040(18)
O8 0.047(3) 0.025(3) 0.023(3) -0.016(2) 0.017(2) 0.000(2)
O9 0.021(2) 0.021(2) 0.009(2) -0.0107(18) 0.0010(18) -0.0008(17)
O10 0.027(3) 0.021(2) 0.010(2) -0.008(2) 0.0006(19) 0.0020(19)
O11 0.026(3) 0.030(3) 0.018(3) -0.003(2) 0.003(2) 0.000(2)
O12 0.069(6) 0.039(4) 0.135(9) 0.014(4) -0.014(7) 0.000(5)
O13 0.068(6) 0.044(5) 0.128(10) 0.003(4) 0.008(6) 0.003(5)
O14 0.048(4) 0.029(3) 0.030(3) 0.010(3) 0.022(3) 0.001(2)
Tb1 0.0184(3) 0.0198(3) 0.0146(2) -0.00110(11) 0.00191(15) -0.00124(11)

loop_
_atom_type_symbol
_atom_type_description
_atom_type_scat_dispersion_real
_atom_type_scat_dispersion_imag
_atom_type_scat_source
C C 0.0033 0.0016 'International Tables Vol C Tables 4.2.6.8 and 6.1.1.4'
H H 0.0000 0.0000 'International Tables Vol C Tables 4.2.6.8 and 6.1.1.4'
N N 0.0061 0.0033 'International Tables Vol C Tables 4.2.6.8 and 6.1.1.4'
O O 0.0106 0.0060 'International Tables Vol C Tables 4.2.6.8 and 6.1.1.4'
Tb Tb -0.1723 4.1537 'International Tables Vol C Tables 4.2.6.8 and 6.1.1.4'

loop_
_geom_angle_atom_site_label_1
_geom_angle_atom_site_label_2
_geom_angle_atom_site_label_3
_geom_angle_site_symmetry_1
_geom_angle_site_symmetry_3
_geom_angle
O1 C1 O2 . . 125.7(8)
O1 C1 C2 . . 119.1(7)
O2 C1 C2 . . 115.2(7)
N1 C2 C3 . . 121.1(8)
N1 C2 C1 . . 116.0(7)
C3 C2 C1 . . 122.9(8)
C2 C3 C4 . . 118.7(9)
C2 C3 H3 . . 120.6
C4 C3 H3 . . 120.7
C5 C4 C3 . . 120.1(9)
C5 C4 H4A . . 120.0
C3 C4 H4A . . 120.0
C6 C5 C4 . . 117.5(8)
C6 C5 H5 . . 121.3
C4 C5 H5 . . 121.2
N1 C6 C5 . . 121.9(8)
N1 C6 C7 . . 115.3(7)
C5 C6 C7 . . 122.8(8)
O3 C7 O4 . . 123.9(8)
O3 C7 C6 . . 119.4(7)
O4 C7 C6 . . 116.7(7)
O8 C8 O7 . . 126.7(6)
O8 C8 C9 . . 118.3(6)
O7 C8 C9 . . 115.0(6)
N2 C9 C10 . . 122.9(6)
N2 C9 C8 . . 115.4(5)
C10 C9 C8 . . 121.8(6)
C11 C10 C9 . . 117.0(6)
C11 C10 H10 . . 121.5
C9 C10 H10 . . 121.5
C12 C11 C10 . . 120.2(6)
C12 C11 H11 . . 119.9
C10 C11 H11 . . 119.9
C11 C12 C13 . . 118.8(6)
C11 C12 H12 . . 120.6
C13 C12 H12 . . 120.6
N2 C13 C12 . . 122.3(6)
N2 C13 C14 . . 114.2(5)
C12 C13 C14 . . 123.4(6)
O10 C14 O9 . . 125.7(6)
O10 C14 C13 . . 117.6(6)
O9 C14 C13 . . 116.7(6)
C2 N1 C6 . . 120.7(7)
C2 N1 Tb1 . . 119.8(5)
C6 N1 Tb1 . . 119.3(5)
C13 N2 C9 . . 118.9(5)
C13 N2 Tb1 . . 120.9(4)
C9 N2 Tb1 . . 119.0(4)
C1 O2 Tb1 . . 126.5(5)
C7 O3 Tb1 . . 123.3(5)
C7 O4 H4 . . 109.5
Tb1 O5 H1W . . 114(3)
Tb1 O5 H2W . . 114(3)
H1W O5 H2W . . 112(7)
Tb1 O6 H3W . . 116(3)
Tb1 O6 H4W . . 112(8)
H3W O6 H4W . . 119(9)
C8 O7 Tb1 . . 125.2(4)
C14 O9 Tb1 . . 125.3(4)
C14 O10 Tb1 . 4_576 143.4(4)
H5W O11 H6W . . 118(11)
H7W O12 H8W . . 116(11)
H11W O13 H12W . . 116(12)
H9W O14 H10W . . 116(10)
O5 Tb1 O6 . . 141.19(17)
O5 Tb1 O10 . 4_575 71.34(16)
O6 Tb1 O10 . 4_575 70.77(16)
O5 Tb1 O2 . . 79.49(18)
O6 Tb1 O2 . . 98.0(2)
O10 Tb1 O2 4_575 . 74.20(16)
O5 Tb1 O7 . . 86.65(18)
O6 Tb1 O7 . . 78.3(2)
O10 Tb1 O7 4_575 . 79.02(16)
O2 Tb1 O7 . . 152.60(16)
O5 Tb1 O9 . . 73.05(17)
O6 Tb1 O9 . . 144.46(17)
O10 Tb1 O9 4_575 . 136.75(15)
O2 Tb1 O9 . . 75.91(15)
O7 Tb1 O9 . . 122.43(14)
O5 Tb1 O3 . . 141.05(17)
O6 Tb1 O3 . . 71.56(17)
O10 Tb1 O3 4_575 . 140.01(16)
O2 Tb1 O3 . . 124.28(17)
O7 Tb1 O3 . . 80.72(16)
O9 Tb1 O3 . . 83.04(16)
O5 Tb1 N1 . . 133.26(18)
O6 Tb1 N1 . . 73.8(2)
O10 Tb1 N1 4_575 . 117.83(17)
O2 Tb1 N1 . . 62.20(16)
O7 Tb1 N1 . . 139.00(17)
O9 Tb1 N1 . . 72.47(17)
O3 Tb1 N1 . . 62.35(17)
O5 Tb1 N2 . . 76.67(17)
O6 Tb1 N2 . . 123.7(2)
O10 Tb1 N2 4_575 . 129.89(16)
O2 Tb1 N2 . . 135.72(16)
O7 Tb1 N2 . . 61.35(15)
O9 Tb1 N2 . . 61.70(14)
O3 Tb1 N2 . . 64.91(16)
N1 Tb1 N2 . . 112.22(16)
O5 Tb1 H2W . . 15.9(5)
O6 Tb1 H2W . . 139(2)
O10 Tb1 H2W 4_575 . 69(2)
O2 Tb1 H2W . . 63.6(5)
O7 Tb1 H2W . . 101.4(7)
O9 Tb1 H2W . . 70(2)
O3 Tb1 H2W . . 149(2)
N1 Tb1 H2W . . 119.4(9)
N2 Tb1 H2W . . 89.0(16)

loop_
_geom_bond_atom_site_label_1
_geom_bond_atom_site_label_2
_geom_bond_site_symmetry_2
_geom_bond_distance
C1 O1 . 1.237(10)
C1 O2 . 1.267(10)
C1 C2 . 1.525(11)
C2 N1 . 1.332(11)
C2 C3 . 1.358(12)
C3 C4 . 1.410(12)
C3 H3 . 0.9300
C4 C5 . 1.382(13)
C4 H4A . 0.9300
C5 C6 . 1.373(11)
C5 H5 . 0.9300
C6 N1 . 1.347(10)
C6 C7 . 1.509(12)
C7 O3 . 1.214(10)
C7 O4 . 1.303(10)
C8 O8 . 1.237(8)
C8 O7 . 1.284(8)
C8 C9 . 1.510(9)
C9 N2 . 1.337(8)
C9 C10 . 1.410(9)
C10 C11 . 1.393(9)
C10 H10 . 0.9300
C11 C12 . 1.369(9)
C11 H11 . 0.9300
C12 C13 . 1.403(9)
C12 H12 . 0.9300
C13 N2 . 1.328(8)
C13 C14 . 1.518(9)
C14 O10 . 1.249(8)
C14 O9 . 1.269(8)
N1 Tb1 . 2.610(6)
N2 Tb1 . 2.626(5)
O2 Tb1 . 2.512(5)
O3 Tb1 . 2.578(5)
O4 H4 . 0.8200
O5 Tb1 . 2.449(5)
O5 H1W . 0.81(6)
O5 H2W . 0.87(5)
O6 Tb1 . 2.470(5)
O6 H3W . 0.81(8)
O6 H4W . 0.81(10)
O7 Tb1 . 2.517(5)
O9 Tb1 . 2.533(5)
O10 Tb1 4_576 2.493(4)
O11 H5W . 0.80(11)
O11 H6W . 0.81(10)
O12 H7W . 0.81(7)
O12 H8W . 0.82(7)
O13 H11W . 0.81(8)
O13 H12W . 0.81(10)
O14 H9W . 0.810(12)
O14 H10W . 0.81(9)
Tb1 O10 4_575 2.493(4)
Tb1 H2W . 2.91(4)

loop_
_geom_hbond_atom_site_label_D
_geom_hbond_atom_site_label_H
_geom_hbond_atom_site_label_A
_geom_hbond_site_symmetry_A
_geom_hbond_distance_DH
_geom_hbond_distance_HA
_geom_hbond_distance_DA
_geom_hbond_angle_DHA
O5 H1W O11 1_556 0.81(6) 2.08(5) 2.743(7) 138(7)
O6 H3W O1 2_656 0.81(8) 1.97(4) 2.714(7) 154(9)
O6 H4W O9 4_575 0.81(10) 2.05(7) 2.719(7) 140(11)
O11 H5W O7 4_575 0.80(11) 2.15(11) 2.913(7) 159(11)
O11 H6W O8 3_776 0.81(10) 2.10(10) 2.893(7) 167(13)
O14 H9W O11 3_666 0.810(12) 2.15(4) 2.926(8) 159(11)
O14 H10W O8 2_646 0.81(9) 1.92(9) 2.690(7) 157(11)
O4 H4 O13 1_565 0.82 1.74 2.522(12) 159.7
